data_7720294
loop_
_publ_author_name
'Eilers, Marcel'
'Geik, Dennis'
'Schmidtmann, Marc'
'Doye, Sven'
'Beckhaus, R&#xfc;diger'

_publ_section_title
;
 Expanding the reactivity of Rosenthal's reagent to cyclopropenes and
 allenes.
;
_journal_issue 13
_journal_name_full 'Dalton transactions (Cambridge, England : 2003)'
_journal_page_first 5151
_journal_page_last 5160
_journal_paper_doi 10.1039/d6dt00059b
_journal_volume 55
_journal_year 2026
_chemical_formula_structural Ti(C5H5)2(C25H22)
_chemical_formula_sum 'C35 H32 Ti'
_chemical_formula_weight 500.50
_space_group_crystal_system monoclinic
_space_group_IT_number 14
_space_group_name_Hall '-P 2ybc'
_space_group_name_H-M_alt 'P 1 21/c 1'
_atom_sites_solution_hydrogens difmap
_atom_sites_solution_primary direct
_atom_sites_solution_secondary difmap
_audit_creation_method SHELXL-2019/3
_audit_update_record
;
2025-06-12 deposited with the CCDC.	2026-02-18 downloaded from the CCDC.
;
_cell_angle_alpha 90
_cell_angle_beta 91.1451(18)
_cell_angle_gamma 90
_cell_formula_units_Z 4
_cell_length_a 8.2256(4)
_cell_length_b 15.7546(8)
_cell_length_c 20.0225(9)
_cell_measurement_reflns_used 9109
_cell_measurement_temperature 100(2)
_cell_measurement_theta_max 36.13
_cell_measurement_theta_min 2.41
_cell_volume 2594.2(2)
_computing_cell_refinement 'Bruker SAINT V8.40B'
_computing_data_collection 'Bruker APEX3'
_computing_data_reduction 'Bruker SAINT V8.40B'
_computing_structure_refinement 'SHELXL-2019/2 (Sheldrick, 2019)'
_computing_structure_solution 'SHELXS-2013/1 (Sheldrick, 2013)'
_diffrn_ambient_temperature 100(2)
_diffrn_measured_fraction_theta_full 1.000
_diffrn_measured_fraction_theta_max 1.000
_diffrn_measurement_device_type 'Bruker Photon III CPAD'
_diffrn_measurement_method '\f and \w scans'
_diffrn_radiation_type MoK\a
_diffrn_radiation_wavelength 0.71073
_diffrn_reflns_av_R_equivalents 0.0471
_diffrn_reflns_av_unetI/netI 0.0227
_diffrn_reflns_Laue_measured_fraction_full 1.000
_diffrn_reflns_Laue_measured_fraction_max 1.000
_diffrn_reflns_limit_h_max 11
_diffrn_reflns_limit_h_min -13
_diffrn_reflns_limit_k_max 26
_diffrn_reflns_limit_k_min -26
_diffrn_reflns_limit_l_max 33
_diffrn_reflns_limit_l_min -33
_diffrn_reflns_number 145565
_diffrn_reflns_point_group_measured_fraction_full 1.000
_diffrn_reflns_point_group_measured_fraction_max 1.000
_diffrn_reflns_theta_full 25.242
_diffrn_reflns_theta_max 36.318
_diffrn_reflns_theta_min 1.645
_diffrn_source 'I\mS microfocus'
_exptl_absorpt_coefficient_mu 0.352
_exptl_absorpt_correction_T_max 1.0000
_exptl_absorpt_correction_T_min 0.9267
_exptl_absorpt_correction_type multi-scan
_exptl_absorpt_process_details 'SADABS-2016/2 (Sheldrick)'
_exptl_crystal_colour 'dark green'
_exptl_crystal_density_diffrn 1.281
_exptl_crystal_description block
_exptl_crystal_F_000 1056
_exptl_crystal_size_max 0.080
_exptl_crystal_size_mid 0.080
_exptl_crystal_size_min 0.050
_refine_diff_density_max 0.610
_refine_diff_density_min -0.362
_refine_diff_density_rms 0.060
_refine_ls_extinction_method none
_refine_ls_goodness_of_fit_ref 1.061
_refine_ls_hydrogen_treatment mixed
_refine_ls_matrix_type full
_refine_ls_number_parameters 331
_refine_ls_number_reflns 12583
_refine_ls_number_restraints 0
_refine_ls_restrained_S_all 1.061
_refine_ls_R_factor_all 0.0442
_refine_ls_R_factor_gt 0.0378
_refine_ls_shift/su_max 0.003
_refine_ls_shift/su_mean 0.000
_refine_ls_structure_factor_coef Fsqd
_refine_ls_weighting_details 'w=1/[\s^2^(Fo^2^)+(0.0450P)^2^+0.9500P] where P=(Fo^2^+2Fc^2^)/3'
_refine_ls_weighting_scheme calc
_refine_ls_wR_factor_gt 0.0968
_refine_ls_wR_factor_ref 0.1004
_reflns_Friedel_coverage 0.000
_reflns_number_gt 11134
_reflns_number_total 12583
_reflns_threshold_expression 'I > 2\s(I)'
_cod_data_source_file d6dt00059b2.cif
_cod_data_source_block 4c
_cod_depositor_comments 'Adding full bibliography for 7720284--7720301.cif.'
_cod_original_sg_symbol_H-M 'P 21/c'
_cod_database_code 7720294
_shelx_shelxl_version_number 2019/3
_shelx_space_group_comment
;
The symmetry employed for this shelxl refinement is uniquely defined
by the following loop, which should always be used as a source of
symmetry information in preference to the above space-group names.
They are only intended as comments.
;
_shelx_estimated_absorpt_t_min 0.972
_shelx_estimated_absorpt_t_max 0.983

loop_
_space_group_symop_operation_xyz
'x, y, z'
'-x, y+1/2, -z+1/2'
'-x, -y, -z'
'x, -y-1/2, z-1/2'

loop_
_atom_site_label
_atom_site_type_symbol
_atom_site_fract_x
_atom_site_fract_y
_atom_site_fract_z
_atom_site_U_iso_or_equiv
_atom_site_adp_type
_atom_site_occupancy
_atom_site_site_symmetry_order
_atom_site_calc_flag
_atom_site_refinement_flags_posn
_atom_site_refinement_flags_adp
_atom_site_refinement_flags_occupancy
_atom_site_disorder_assembly
_atom_site_disorder_group
Ti1 Ti 0.46392(2) 0.51435(2) 0.33469(2) 0.01232(3) Uani 1 1 d . . . . .
C1 C 0.26140(12) 0.40702(7) 0.31317(6) 0.0268(2) Uani 1 1 d . . . . .
H1 H 0.284707 0.358400 0.286980 0.032 Uiso 1 1 calc R U . . .
C2 C 0.19831(12) 0.48406(8) 0.28913(5) 0.0285(2) Uani 1 1 d . . . . .
H2 H 0.172323 0.496942 0.243807 0.034 Uiso 1 1 calc R U . . .
C3 C 0.18022(11) 0.53899(7) 0.34390(6) 0.02521(18) Uani 1 1 d . . . . .
H3 H 0.138881 0.595266 0.342121 0.030 Uiso 1 1 calc R U . . .
C4 C 0.23430(11) 0.49576(6) 0.40190(5) 0.02147(16) Uani 1 1 d . . . . .
H4 H 0.236556 0.517872 0.446055 0.026 Uiso 1 1 calc R U . . .
C5 C 0.28426(11) 0.41409(6) 0.38273(5) 0.02318(17) Uani 1 1 d . . . . .
H5 H 0.326101 0.371234 0.411692 0.028 Uiso 1 1 calc R U . . .
C6 C 0.70399(12) 0.60188(7) 0.33794(6) 0.02611(19) Uani 1 1 d . . . . .
H6 H 0.799630 0.583747 0.316260 0.031 Uiso 1 1 calc R U . . .
C7 C 0.57825(15) 0.65150(6) 0.30934(6) 0.0292(2) Uani 1 1 d . . . . .
H7 H 0.574298 0.672677 0.264913 0.035 Uiso 1 1 calc R U . . .
C8 C 0.45947(14) 0.66426(6) 0.35800(6) 0.0282(2) Uani 1 1 d . . . . .
H8 H 0.361447 0.695543 0.352256 0.034 Uiso 1 1 calc R U . . .
C9 C 0.51191(13) 0.62238(6) 0.41668(5) 0.02499(18) Uani 1 1 d . . . . .
H9 H 0.455342 0.620383 0.457553 0.030 Uiso 1 1 calc R U . . .
C10 C 0.66274(12) 0.58401(6) 0.40423(5) 0.02383(17) Uani 1 1 d . . . . .
H10 H 0.725779 0.551615 0.435260 0.029 Uiso 1 1 calc R U . . .
C11 C 0.63029(9) 0.41303(5) 0.34522(4) 0.01335(12) Uani 1 1 d . . . . .
C12 C 0.65689(9) 0.41480(5) 0.27886(4) 0.01315(12) Uani 1 1 d . . . . .
C13 C 0.55644(9) 0.47889(5) 0.23751(4) 0.01350(12) Uani 1 1 d . . . . .
H13 H 0.6259(17) 0.5245(9) 0.2239(7) 0.018(3) Uiso 1 1 d . . . . .
C14 C 0.46625(10) 0.44178(5) 0.18027(4) 0.01388(12) Uani 1 1 d . . . . .
H14 H 0.442727 0.382808 0.182278 0.017 Uiso 1 1 calc R U . . .
C15 C 0.41399(10) 0.48409(5) 0.12517(4) 0.01436(12) Uani 1 1 d . . . . .
C16 C 0.43322(14) 0.57895(6) 0.11989(5) 0.02430(18) Uani 1 1 d . . . . .
H16A H 0.327042 0.606245 0.124705 0.036 Uiso 1 1 calc R U . . .
H16B H 0.477383 0.593331 0.076221 0.036 Uiso 1 1 calc R U . . .
H16C H 0.507737 0.598962 0.155294 0.036 Uiso 1 1 calc R U . . .
C17 C 0.71340(9) 0.36578(5) 0.39883(4) 0.01333(12) Uani 1 1 d . . . . .
C18 C 0.64392(10) 0.29358(5) 0.42784(4) 0.01563(13) Uani 1 1 d . . . . .
H18 H 0.543704 0.272220 0.410460 0.019 Uiso 1 1 calc R U . . .
C19 C 0.71986(11) 0.25281(6) 0.48178(4) 0.01894(14) Uani 1 1 d . . . . .
H19 H 0.671684 0.203632 0.500426 0.023 Uiso 1 1 calc R U . . .
C20 C 0.86567(12) 0.28360(6) 0.50851(4) 0.02159(16) Uani 1 1 d . . . . .
H20 H 0.915666 0.256781 0.546124 0.026 Uiso 1 1 calc R U . . .
C21 C 0.93742(11) 0.35421(6) 0.47945(5) 0.02158(16) Uani 1 1 d . . . . .
H21 H 1.037961 0.375046 0.496918 0.026 Uiso 1 1 calc R U . . .
C22 C 0.86327(10) 0.39451(6) 0.42508(4) 0.01760(14) Uani 1 1 d . . . . .
H22 H 0.914626 0.442105 0.405411 0.021 Uiso 1 1 calc R U . . .
C23 C 0.78357(9) 0.36564(5) 0.24302(4) 0.01373(12) Uani 1 1 d . . . . .
C24 C 0.84232(11) 0.28717(5) 0.26593(4) 0.01831(14) Uani 1 1 d . . . . .
H24 H 0.797040 0.262005 0.304460 0.022 Uiso 1 1 calc R U . . .
C25 C 0.96661(12) 0.24573(6) 0.23268(4) 0.02152(16) Uani 1 1 d . . . . .
H25 H 1.005011 0.192519 0.248780 0.026 Uiso 1 1 calc R U . . .
C26 C 1.03508(11) 0.28121(6) 0.17631(4) 0.02062(15) Uani 1 1 d . . . . .
H26 H 1.121355 0.253171 0.154459 0.025 Uiso 1 1 calc R U . . .
C27 C 0.97593(11) 0.35814(6) 0.15226(4) 0.02022(15) Uani 1 1 d . . . . .
H27 H 1.020957 0.382677 0.113429 0.024 Uiso 1 1 calc R U . . .
C28 C 0.85085(11) 0.39934(6) 0.18495(4) 0.01817(14) Uani 1 1 d . . . . .
H28 H 0.810121 0.451429 0.167542 0.022 Uiso 1 1 calc R U . . .
C29 C 0.33415(9) 0.44087(5) 0.06774(4) 0.01348(12) Uani 1 1 d . . . . .
C30 C 0.34770(10) 0.35299(5) 0.05673(4) 0.01539(13) Uani 1 1 d . . . . .
H30 H 0.408554 0.319424 0.087700 0.018 Uiso 1 1 calc R U . . .
C31 C 0.27427(11) 0.31413(5) 0.00167(4) 0.01734(13) Uani 1 1 d . . . . .
H31 H 0.284649 0.254504 -0.003887 0.021 Uiso 1 1 calc R U . . .
C32 C 0.18510(11) 0.36118(6) -0.04587(4) 0.01815(14) Uani 1 1 d . . . . .
C33 C 0.16953(11) 0.44774(6) -0.03476(4) 0.01908(14) Uani 1 1 d . . . . .
H33 H 0.107509 0.480945 -0.065597 0.023 Uiso 1 1 calc R U . . .
C34 C 0.24235(11) 0.48711(5) 0.02033(4) 0.01736(13) Uani 1 1 d . . . . .
H34 H 0.229736 0.546599 0.026023 0.021 Uiso 1 1 calc R U . . .
C35 C 0.11431(13) 0.32106(7) -0.10847(5) 0.02615(18) Uani 1 1 d . . . . .
H35A H 0.185802 0.332363 -0.146013 0.039 Uiso 1 1 calc R U . . .
H35B H 0.006521 0.345156 -0.118082 0.039 Uiso 1 1 calc R U . . .
H35C H 0.104657 0.259638 -0.101925 0.039 Uiso 1 1 calc R U . . .

loop_
_atom_site_aniso_label
_atom_site_aniso_U_11
_atom_site_aniso_U_22
_atom_site_aniso_U_33
_atom_site_aniso_U_23
_atom_site_aniso_U_13
_atom_site_aniso_U_12
Ti1 0.01212(6) 0.01248(6) 0.01235(6) -0.00222(4) -0.00005(4) -0.00062(4)
C1 0.0198(4) 0.0276(4) 0.0332(5) -0.0136(4) 0.0080(3) -0.0107(3)
C2 0.0160(4) 0.0490(6) 0.0202(4) 0.0022(4) -0.0033(3) -0.0094(4)
C3 0.0144(3) 0.0262(4) 0.0351(5) 0.0054(4) 0.0017(3) 0.0032(3)
C4 0.0180(3) 0.0269(4) 0.0197(4) -0.0027(3) 0.0051(3) -0.0021(3)
C5 0.0166(3) 0.0219(4) 0.0312(5) 0.0062(3) 0.0045(3) -0.0016(3)
C6 0.0221(4) 0.0230(4) 0.0334(5) -0.0111(4) 0.0048(3) -0.0101(3)
C7 0.0428(6) 0.0175(4) 0.0272(5) -0.0009(3) -0.0034(4) -0.0126(4)
C8 0.0290(5) 0.0152(4) 0.0401(6) -0.0087(4) -0.0083(4) 0.0015(3)
C9 0.0267(4) 0.0239(4) 0.0244(4) -0.0131(3) 0.0013(3) -0.0030(3)
C10 0.0231(4) 0.0214(4) 0.0267(4) -0.0083(3) -0.0080(3) -0.0022(3)
C11 0.0133(3) 0.0149(3) 0.0118(3) 0.0000(2) -0.0007(2) -0.0003(2)
C12 0.0143(3) 0.0133(3) 0.0119(3) 0.0001(2) -0.0003(2) 0.0004(2)
C13 0.0154(3) 0.0129(3) 0.0121(3) 0.0007(2) -0.0001(2) 0.0007(2)
C14 0.0168(3) 0.0133(3) 0.0116(3) 0.0007(2) -0.0004(2) 0.0007(2)
C15 0.0167(3) 0.0133(3) 0.0130(3) 0.0012(2) -0.0006(2) 0.0011(2)
C16 0.0347(5) 0.0144(3) 0.0234(4) 0.0038(3) -0.0097(3) -0.0015(3)
C17 0.0145(3) 0.0151(3) 0.0105(3) -0.0008(2) 0.0003(2) 0.0008(2)
C18 0.0177(3) 0.0149(3) 0.0144(3) -0.0001(2) 0.0011(2) 0.0002(2)
C19 0.0241(4) 0.0176(3) 0.0153(3) 0.0023(3) 0.0035(3) 0.0037(3)
C20 0.0252(4) 0.0257(4) 0.0138(3) 0.0018(3) -0.0015(3) 0.0074(3)
C21 0.0189(3) 0.0275(4) 0.0182(3) -0.0001(3) -0.0052(3) 0.0020(3)
C22 0.0151(3) 0.0206(3) 0.0171(3) 0.0011(3) -0.0022(2) -0.0010(3)
C23 0.0160(3) 0.0143(3) 0.0109(3) -0.0009(2) -0.0005(2) 0.0017(2)
C24 0.0266(4) 0.0163(3) 0.0120(3) -0.0002(2) -0.0001(3) 0.0054(3)
C25 0.0300(4) 0.0205(4) 0.0140(3) -0.0018(3) -0.0023(3) 0.0105(3)
C26 0.0219(4) 0.0243(4) 0.0156(3) -0.0040(3) -0.0003(3) 0.0078(3)
C27 0.0208(4) 0.0220(4) 0.0180(3) -0.0001(3) 0.0049(3) 0.0040(3)
C28 0.0202(3) 0.0175(3) 0.0169(3) 0.0023(3) 0.0043(3) 0.0035(3)
C29 0.0144(3) 0.0148(3) 0.0113(3) 0.0017(2) 0.0006(2) 0.0018(2)
C30 0.0176(3) 0.0157(3) 0.0128(3) 0.0011(2) -0.0006(2) 0.0025(2)
C31 0.0206(3) 0.0176(3) 0.0139(3) -0.0013(2) -0.0003(2) 0.0011(3)
C32 0.0188(3) 0.0233(4) 0.0123(3) 0.0003(3) -0.0008(2) -0.0014(3)
C33 0.0200(3) 0.0227(4) 0.0144(3) 0.0041(3) -0.0033(3) 0.0021(3)
C34 0.0197(3) 0.0174(3) 0.0148(3) 0.0027(2) -0.0018(2) 0.0031(3)
C35 0.0316(5) 0.0309(5) 0.0157(4) -0.0014(3) -0.0054(3) -0.0044(4)

loop_
_atom_type_symbol
_atom_type_description
_atom_type_scat_dispersion_real
_atom_type_scat_dispersion_imag
_atom_type_scat_source
C C 0.0033 0.0016 'International Tables Vol C Tables 4.2.6.8 and 6.1.1.4'
H H 0.0000 0.0000 'International Tables Vol C Tables 4.2.6.8 and 6.1.1.4'
Ti Ti 0.2776 0.4457 'International Tables Vol C Tables 4.2.6.8 and 6.1.1.4'

loop_
_geom_angle_atom_site_label_1
_geom_angle_atom_site_label_2
_geom_angle_atom_site_label_3
_geom_angle
_geom_angle_site_symmetry_1
_geom_angle_site_symmetry_3
_geom_angle_publ_flag
C11 Ti1 C13 69.97(3) . . ?
C11 Ti1 C4 111.96(3) . . ?
C13 Ti1 C4 140.93(3) . . ?
C11 Ti1 C3 138.73(3) . . ?
C13 Ti1 C3 118.21(3) . . ?
C4 Ti1 C3 34.66(4) . . ?
C11 Ti1 C5 82.19(3) . . ?
C13 Ti1 C5 114.97(3) . . ?
C4 Ti1 C5 34.53(3) . . ?
C3 Ti1 C5 57.20(3) . . ?
C11 Ti1 C9 111.83(3) . . ?
C13 Ti1 C9 137.77(3) . . ?
C4 Ti1 C9 79.62(4) . . ?
C3 Ti1 C9 88.82(4) . . ?
C5 Ti1 C9 106.87(4) . . ?
C11 Ti1 C10 81.63(3) . . ?
C13 Ti1 C10 113.00(3) . . ?
C4 Ti1 C10 105.70(4) . . ?
C3 Ti1 C10 122.73(4) . . ?
C5 Ti1 C10 119.47(4) . . ?
C9 Ti1 C10 34.20(4) . . ?
C11 Ti1 C2 118.13(4) . . ?
C13 Ti1 C2 86.62(3) . . ?
C4 Ti1 C2 57.23(4) . . ?
C3 Ti1 C2 34.27(4) . . ?
C5 Ti1 C2 56.86(4) . . ?
C9 Ti1 C2 122.63(4) . . ?
C10 Ti1 C2 156.81(4) . . ?
C11 Ti1 C1 86.08(4) . . ?
C13 Ti1 C1 84.99(3) . . ?
C4 Ti1 C1 57.02(3) . . ?
C3 Ti1 C1 56.73(4) . . ?
C5 Ti1 C1 34.17(4) . . ?
C9 Ti1 C1 136.63(4) . . ?
C10 Ti1 C1 152.74(4) . . ?
C2 Ti1 C1 33.92(4) . . ?
C11 Ti1 C8 137.30(3) . . ?
C13 Ti1 C8 115.60(4) . . ?
C4 Ti1 C8 89.76(4) . . ?
C3 Ti1 C8 78.81(4) . . ?
C5 Ti1 C8 124.11(4) . . ?
C9 Ti1 C8 34.11(4) . . ?
C10 Ti1 C8 56.65(4) . . ?
C2 Ti1 C8 104.57(4) . . ?
C1 Ti1 C8 135.30(4) . . ?
C11 Ti1 C6 84.30(3) . . ?
C13 Ti1 C6 82.53(3) . . ?
C4 Ti1 C6 136.14(3) . . ?
C3 Ti1 C6 135.26(4) . . ?
C5 Ti1 C6 152.22(4) . . ?
C9 Ti1 C6 56.64(4) . . ?
C10 Ti1 C6 34.03(4) . . ?
C2 Ti1 C6 149.80(4) . . ?
C1 Ti1 C6 166.27(3) . . ?
C8 Ti1 C6 56.55(4) . . ?
C11 Ti1 C7 116.32(4) . . ?
C13 Ti1 C7 84.10(3) . . ?
C4 Ti1 C7 123.41(4) . . ?
C3 Ti1 C7 104.91(4) . . ?
C5 Ti1 C7 157.94(4) . . ?
C9 Ti1 C7 56.49(4) . . ?
C10 Ti1 C7 56.45(4) . . ?
C2 Ti1 C7 116.98(4) . . ?
C1 Ti1 C7 149.58(4) . . ?
C8 Ti1 C7 33.95(4) . . ?
C6 Ti1 C7 33.97(4) . . ?
C2 C1 C5 108.23(9) . . ?
C2 C1 Ti1 72.73(6) . . ?
C5 C1 Ti1 71.86(5) . . ?
C2 C1 H1 125.9 . . ?
C5 C1 H1 125.9 . . ?
Ti1 C1 H1 121.3 . . ?
C1 C2 C3 108.00(9) . . ?
C1 C2 Ti1 73.35(5) . . ?
C3 C2 Ti1 72.00(5) . . ?
C1 C2 H2 126.0 . . ?
C3 C2 H2 126.0 . . ?
Ti1 C2 H2 120.4 . . ?
C2 C3 C4 107.95(9) . . ?
C2 C3 Ti1 73.73(6) . . ?
C4 C3 Ti1 72.01(5) . . ?
C2 C3 H3 126.0 . . ?
C4 C3 H3 126.0 . . ?
Ti1 C3 H3 120.1 . . ?
C5 C4 C3 107.82(9) . . ?
C5 C4 Ti1 73.52(5) . . ?
C3 C4 Ti1 73.33(5) . . ?
C5 C4 H4 126.1 . . ?
C3 C4 H4 126.1 . . ?
Ti1 C4 H4 119.0 . . ?
C1 C5 C4 107.98(9) . . ?
C1 C5 Ti1 73.97(5) . . ?
C4 C5 Ti1 71.96(5) . . ?
C1 C5 H5 126.0 . . ?
C4 C5 H5 126.0 . . ?
Ti1 C5 H5 119.9 . . ?
C10 C6 C7 107.81(9) . . ?
C10 C6 Ti1 72.38(5) . . ?
C7 C6 Ti1 73.25(6) . . ?
C10 C6 H6 126.1 . . ?
C7 C6 H6 126.1 . . ?
Ti1 C6 H6 120.1 . . ?
C8 C7 C6 108.18(10) . . ?
C8 C7 Ti1 72.77(6) . . ?
C6 C7 Ti1 72.78(6) . . ?
C8 C7 H7 125.9 . . ?
C6 C7 H7 125.9 . . ?
Ti1 C7 H7 120.3 . . ?
C9 C8 C7 107.78(9) . . ?
C9 C8 Ti1 72.33(5) . . ?
C7 C8 Ti1 73.28(6) . . ?
C9 C8 H8 126.1 . . ?
C7 C8 H8 126.1 . . ?
Ti1 C8 H8 120.1 . . ?
C10 C9 C8 108.06(9) . . ?
C10 C9 Ti1 72.94(5) . . ?
C8 C9 Ti1 73.56(5) . . ?
C10 C9 H9 126.0 . . ?
C8 C9 H9 126.0 . . ?
Ti1 C9 H9 119.4 . . ?
C6 C10 C9 108.17(9) . . ?
C6 C10 Ti1 73.59(5) . . ?
C9 C10 Ti1 72.86(5) . . ?
C6 C10 H10 125.9 . . ?
C9 C10 H10 125.9 . . ?
Ti1 C10 H10 119.5 . . ?
C12 C11 C17 130.46(7) . . ?
C12 C11 Ti1 90.20(5) . . ?
C17 C11 Ti1 138.60(6) . . ?
C11 C12 C23 126.16(7) . . ?
C11 C12 C13 116.59(7) . . ?
C23 C12 C13 117.05(6) . . ?
C11 C12 Ti1 57.23(4) . . ?
C23 C12 Ti1 172.55(6) . . ?
C13 C12 Ti1 59.42(4) . . ?
C14 C13 C12 114.54(6) . . ?
C14 C13 Ti1 128.14(6) . . ?
C12 C13 Ti1 83.15(4) . . ?
C14 C13 H13 111.6(8) . . ?
C12 C13 H13 109.1(8) . . ?
Ti1 C13 H13 106.4(8) . . ?
C15 C14 C13 125.87(7) . . ?
C15 C14 H14 117.1 . . ?
C13 C14 H14 117.1 . . ?
C14 C15 C29 122.45(7) . . ?
C14 C15 C16 120.95(7) . . ?
C29 C15 C16 116.59(7) . . ?
C15 C16 H16A 109.5 . . ?
C15 C16 H16B 109.5 . . ?
H16A C16 H16B 109.5 . . ?
C15 C16 H16C 109.5 . . ?
H16A C16 H16C 109.5 . . ?
H16B C16 H16C 109.5 . . ?
C18 C17 C22 117.87(7) . . ?
C18 C17 C11 121.82(7) . . ?
C22 C17 C11 120.24(7) . . ?
C19 C18 C17 120.95(8) . . ?
C19 C18 H18 119.5 . . ?
C17 C18 H18 119.5 . . ?
C20 C19 C18 120.47(8) . . ?
C20 C19 H19 119.8 . . ?
C18 C19 H19 119.8 . . ?
C19 C20 C21 119.17(8) . . ?
C19 C20 H20 120.4 . . ?
C21 C20 H20 120.4 . . ?
C22 C21 C20 120.60(8) . . ?
C22 C21 H21 119.7 . . ?
C20 C21 H21 119.7 . . ?
C21 C22 C17 120.90(8) . . ?
C21 C22 H22 119.6 . . ?
C17 C22 H22 119.6 . . ?
C24 C23 C28 117.79(7) . . ?
C24 C23 C12 122.65(7) . . ?
C28 C23 C12 119.53(7) . . ?
C25 C24 C23 120.56(8) . . ?
C25 C24 H24 119.7 . . ?
C23 C24 H24 119.7 . . ?
C26 C25 C24 120.87(8) . . ?
C26 C25 H25 119.6 . . ?
C24 C25 H25 119.6 . . ?
C27 C26 C25 119.21(8) . . ?
C27 C26 H26 120.4 . . ?
C25 C26 H26 120.4 . . ?
C26 C27 C28 120.09(8) . . ?
C26 C27 H27 120.0 . . ?
C28 C27 H27 120.0 . . ?
C27 C28 C23 121.43(8) . . ?
C27 C28 H28 119.3 . . ?
C23 C28 H28 119.3 . . ?
C34 C29 C30 116.60(7) . . ?
C34 C29 C15 120.73(7) . . ?
C30 C29 C15 122.66(7) . . ?
C31 C30 C29 121.59(7) . . ?
C31 C30 H30 119.2 . . ?
C29 C30 H30 119.2 . . ?
C30 C31 C32 121.28(8) . . ?
C30 C31 H31 119.4 . . ?
C32 C31 H31 119.4 . . ?
C33 C32 C31 117.34(8) . . ?
C33 C32 C35 120.59(8) . . ?
C31 C32 C35 122.01(8) . . ?
C32 C33 C34 121.72(8) . . ?
C32 C33 H33 119.1 . . ?
C34 C33 H33 119.1 . . ?
C33 C34 C29 121.45(8) . . ?
C33 C34 H34 119.3 . . ?
C29 C34 H34 119.3 . . ?
C32 C35 H35A 109.5 . . ?
C32 C35 H35B 109.5 . . ?
H35A C35 H35B 109.5 . . ?
C32 C35 H35C 109.5 . . ?
H35A C35 H35C 109.5 . . ?
H35B C35 H35C 109.5 . . ?

loop_
_geom_bond_atom_site_label_1
_geom_bond_atom_site_label_2
_geom_bond_distance
_geom_bond_site_symmetry_2
_geom_bond_publ_flag
Ti1 C11 2.1104(8) . ?
Ti1 C13 2.1763(8) . ?
Ti1 C4 2.3593(9) . ?
Ti1 C3 2.3764(9) . ?
Ti1 C5 2.3794(9) . ?
Ti1 C9 2.3920(9) . ?
Ti1 C10 2.3930(9) . ?
Ti1 C2 2.3986(9) . ?
Ti1 C1 2.4065(9) . ?
Ti1 C8 2.4078(10) . ?
Ti1 C6 2.4084(9) . ?
Ti1 C7 2.4144(10) . ?
C1 C2 1.4015(17) . ?
C1 C5 1.4062(15) . ?
C1 H1 0.9500 . ?
C2 C3 1.4072(16) . ?
C2 H2 0.9500 . ?
C3 C4 1.4107(14) . ?
C3 H3 0.9500 . ?
C4 C5 1.4064(14) . ?
C4 H4 0.9500 . ?
C5 H5 0.9500 . ?
C6 C10 1.4050(16) . ?
C6 C7 1.4089(17) . ?
C6 H6 0.9500 . ?
C7 C8 1.4080(17) . ?
C7 H7 0.9500 . ?
C8 C9 1.4077(16) . ?
C8 H8 0.9500 . ?
C9 C10 1.4069(15) . ?
C9 H9 0.9500 . ?
C10 H10 0.9500 . ?
C11 C12 1.3511(11) . ?
C11 C17 1.4643(11) . ?
C12 C23 1.4935(11) . ?
C12 C13 1.5364(11) . ?
C13 C14 1.4736(11) . ?
C13 H13 0.961(14) . ?
C14 C15 1.3518(11) . ?
C14 H14 0.9500 . ?
C15 C29 1.4789(11) . ?
C15 C16 1.5067(12) . ?
C16 H16A 0.9800 . ?
C16 H16B 0.9800 . ?
C16 H16C 0.9800 . ?
C17 C18 1.4040(11) . ?
C17 C22 1.4053(11) . ?
C18 C19 1.3936(12) . ?
C18 H18 0.9500 . ?
C19 C20 1.3909(14) . ?
C19 H19 0.9500 . ?
C20 C21 1.3922(14) . ?
C20 H20 0.9500 . ?
C21 C22 1.3906(12) . ?
C21 H21 0.9500 . ?
C22 H22 0.9500 . ?
C23 C24 1.4013(11) . ?
C23 C28 1.4021(11) . ?
C24 C25 1.3935(12) . ?
C24 H24 0.9500 . ?
C25 C26 1.3889(14) . ?
C25 H25 0.9500 . ?
C26 C27 1.3886(13) . ?
C26 H26 0.9500 . ?
C27 C28 1.3911(12) . ?
C27 H27 0.9500 . ?
C28 H28 0.9500 . ?
C29 C34 1.4048(11) . ?
C29 C30 1.4067(11) . ?
C30 C31 1.3886(11) . ?
C30 H30 0.9500 . ?
C31 C32 1.4020(12) . ?
C31 H31 0.9500 . ?
C32 C33 1.3881(13) . ?
C32 C35 1.5099(12) . ?
C33 C34 1.3907(12) . ?
C33 H33 0.9500 . ?
C34 H34 0.9500 . ?
C35 H35A 0.9800 . ?
C35 H35B 0.9800 . ?
C35 H35C 0.9800 . ?

loop_
_geom_torsion_atom_site_label_1
_geom_torsion_atom_site_label_2
_geom_torsion_atom_site_label_3
_geom_torsion_atom_site_label_4
_geom_torsion
_geom_torsion_site_symmetry_1
_geom_torsion_site_symmetry_2
_geom_torsion_site_symmetry_3
_geom_torsion_site_symmetry_4
_geom_torsion_publ_flag
C5 C1 C2 C3 -0.60(11) . . . . ?
Ti1 C1 C2 C3 -64.13(7) . . . . ?
C5 C1 C2 Ti1 63.53(7) . . . . ?
C1 C2 C3 C4 0.66(11) . . . . ?
Ti1 C2 C3 C4 -64.35(7) . . . . ?
C1 C2 C3 Ti1 65.01(7) . . . . ?
C2 C3 C4 C5 -0.48(11) . . . . ?
Ti1 C3 C4 C5 -65.96(6) . . . . ?
C2 C3 C4 Ti1 65.49(7) . . . . ?
C2 C1 C5 C4 0.30(11) . . . . ?
Ti1 C1 C5 C4 64.40(6) . . . . ?
C2 C1 C5 Ti1 -64.10(7) . . . . ?
C3 C4 C5 C1 0.11(11) . . . . ?
Ti1 C4 C5 C1 -65.73(7) . . . . ?
C3 C4 C5 Ti1 65.84(7) . . . . ?
C10 C6 C7 C8 0.03(11) . . . . ?
Ti1 C6 C7 C8 64.64(7) . . . . ?
C10 C6 C7 Ti1 -64.62(7) . . . . ?
C6 C7 C8 C9 -0.06(11) . . . . ?
Ti1 C7 C8 C9 64.59(7) . . . . ?
C6 C7 C8 Ti1 -64.65(7) . . . . ?
C7 C8 C9 C10 0.07(11) . . . . ?
Ti1 C8 C9 C10 65.29(7) . . . . ?
C7 C8 C9 Ti1 -65.22(7) . . . . ?
C7 C6 C10 C9 0.02(11) . . . . ?
Ti1 C6 C10 C9 -65.17(7) . . . . ?
C7 C6 C10 Ti1 65.19(7) . . . . ?
C8 C9 C10 C6 -0.06(11) . . . . ?
Ti1 C9 C10 C6 65.65(6) . . . . ?
C8 C9 C10 Ti1 -65.70(7) . . . . ?
C17 C11 C12 C23 0.52(14) . . . . ?
Ti1 C11 C12 C23 171.94(7) . . . . ?
C17 C11 C12 C13 -174.15(7) . . . . ?
Ti1 C11 C12 C13 -2.72(7) . . . . ?
C17 C11 C12 Ti1 -171.43(10) . . . . ?
C11 C12 C13 C14 -126.32(8) . . . . ?
C23 C12 C13 C14 58.52(9) . . . . ?
Ti1 C12 C13 C14 -128.97(7) . . . . ?
C11 C12 C13 Ti1 2.66(7) . . . . ?
C23 C12 C13 Ti1 -172.51(6) . . . . ?
C12 C13 C14 C15 -157.17(8) . . . . ?
Ti1 C13 C14 C15 101.77(9) . . . . ?
C13 C14 C15 C29 175.61(7) . . . . ?
C13 C14 C15 C16 -5.09(13) . . . . ?
C12 C11 C17 C18 -104.04(10) . . . . ?
Ti1 C11 C17 C18 88.99(10) . . . . ?
C12 C11 C17 C22 79.15(11) . . . . ?
Ti1 C11 C17 C22 -87.82(10) . . . . ?
C22 C17 C18 C19 1.21(12) . . . . ?
C11 C17 C18 C19 -175.67(7) . . . . ?
C17 C18 C19 C20 0.76(13) . . . . ?
C18 C19 C20 C21 -1.91(13) . . . . ?
C19 C20 C21 C22 1.08(14) . . . . ?
C20 C21 C22 C17 0.92(14) . . . . ?
C18 C17 C22 C21 -2.04(12) . . . . ?
C11 C17 C22 C21 174.89(8) . . . . ?
C11 C12 C23 C24 28.58(13) . . . . ?
C13 C12 C23 C24 -156.78(8) . . . . ?
C11 C12 C23 C28 -149.76(8) . . . . ?
C13 C12 C23 C28 24.89(11) . . . . ?
C28 C23 C24 C25 1.70(13) . . . . ?
C12 C23 C24 C25 -176.66(8) . . . . ?
C23 C24 C25 C26 0.11(14) . . . . ?
C24 C25 C26 C27 -1.35(15) . . . . ?
C25 C26 C27 C28 0.75(14) . . . . ?
C26 C27 C28 C23 1.12(14) . . . . ?
C24 C23 C28 C27 -2.32(13) . . . . ?
C12 C23 C28 C27 176.09(8) . . . . ?
C14 C15 C29 C34 162.28(8) . . . . ?
C16 C15 C29 C34 -17.06(12) . . . . ?
C14 C15 C29 C30 -18.95(12) . . . . ?
C16 C15 C29 C30 161.72(8) . . . . ?
C34 C29 C30 C31 0.15(12) . . . . ?
C15 C29 C30 C31 -178.68(8) . . . . ?
C29 C30 C31 C32 0.88(13) . . . . ?
C30 C31 C32 C33 -1.68(13) . . . . ?
C30 C31 C32 C35 175.66(9) . . . . ?
C31 C32 C33 C34 1.53(13) . . . . ?
C35 C32 C33 C34 -175.86(9) . . . . ?
C32 C33 C34 C29 -0.56(14) . . . . ?
C30 C29 C34 C33 -0.31(12) . . . . ?
C15 C29 C34 C33 178.54(8) . . . . ?
